data_1536107
loop_
_publ_author_name
'Noreus, D.'
'Olsson, L.G.'
'Werner, P.E.'

_publ_section_title
;
 The structure and dynamics of hydrogen in La Ni5 H6 studied by elastic
 and inelastic neutron scattering
;
_journal_name_full 'Journal of Physics F'
_journal_page_first 715
_journal_page_last 727
_journal_volume 13
_journal_year 1983
_chemical_formula_sum 'D5.5 La Ni5'
_chemical_name_systematic 'La Ni5 D5.5'
_space_group_IT_number 157
_symmetry_space_group_name_Hall 'P 3 -2'
_symmetry_space_group_name_H-M 'P 3 1 m'
_cell_angle_alpha 90
_cell_angle_beta 90
_cell_angle_gamma 120
_cell_formula_units_Z 1
_cell_length_a 5.336
_cell_length_b 5.336
_cell_length_c 4.259
_cell_volume 105.019
_citation_journal_id_ASTM JPFMAT
_cod_data_source_file Noreus_JPFMAT_1983_662.cif
_cod_data_source_block D5.5La1Ni5
_cod_original_cell_volume 105.0195
_cod_original_formula_sum 'D5.5 La1 Ni5'
_cod_database_code 1536107

loop_
_symmetry_equiv_pos_as_xyz
x,y,z
-y,x-y,z
-x+y,-x,z
y,x,z
-x,-x+y,z
x-y,-y,z

loop_
_atom_site_label
_atom_site_type_symbol
_atom_site_fract_x
_atom_site_fract_y
_atom_site_fract_z
_atom_site_occupancy
_atom_site_U_iso_or_equiv
Ni2 Ni 0.499 0 0.496 1 0.0
D1 D 0.47 0 0.092 1 0.0
D2 D 0.189 0.864 0.493 0.42 0.0
La1 La 0 0 0 1 0.0
Ni1 Ni 0.3333 0.6667 0.98 1 0.0
